data_9000892
loop_
_publ_author_name
'Gatehouse, B. M.'
'Grey, I. E.'
'Nickel, E. H.'

_publ_section_title
;
 The crystal chemistry of nolanite, (V,Fe,Ti,Al)10O14(OH)2, from Kalgoorlie,
 Western Australia
 sample: crystal # 2
;
_journal_name_full 'American Mineralogist'
_journal_page_first 833
_journal_page_last 839
_journal_volume 68
_journal_year 1983
_chemical_formula_sum 'Al0.1 Fe1.75 H O8 Ti0.55 V2.6'
_chemical_name_mineral Nolanite
_space_group_IT_number 186
_symmetry_space_group_name_Hall 'P 6c -2c'
_symmetry_space_group_name_H-M 'P 63 m c'
_cell_angle_alpha 90
_cell_angle_beta 90
_cell_angle_gamma 120
_cell_formula_units_Z 2
_cell_length_a 5.890
_cell_length_b 5.890
_cell_length_c 9.255
_cell_volume 278.059
_database_code_amcsd 0000911
_exptl_crystal_density_diffrn 4.637
_cod_original_formula_sum '(V2.6 Fe1.75 Ti.55 Al.1) (O8 H)'
_cod_database_code 9000892

loop_
_space_group_symop_operation_xyz
x,y,z
-x,-x+y,1/2+z
x-y,x,1/2+z
-y,-x,z
-y,x-y,z
x-y,-y,1/2+z
-x,-y,1/2+z
x,x-y,z
-x+y,-x,z
y,x,1/2+z
y,-x+y,1/2+z
-x+y,y,z

loop_
_atom_site_label
_atom_site_fract_x
_atom_site_fract_y
_atom_site_fract_z
_atom_site_occupancy
_atom_site_type_symbol
_atom_site_attached_hydrogens
V1 0.16690 -0.16690 0.63570 0.52000 V 0
Fe1 0.16690 -0.16690 0.63570 0.35000 Fe 0
Ti1 0.16690 -0.16690 0.63570 0.11000 Ti 0
Al1 0.16690 -0.16690 0.63570 0.02000 Al 0
V2 0.33333 0.66667 0.34530 0.52000 V 0
Fe2 0.33333 0.66667 0.34530 0.35000 Fe 0
Ti2 0.33333 0.66667 0.34530 0.11000 Ti 0
Al2 0.33333 0.66667 0.34530 0.02000 Al 0
V3 0.33333 0.66667 0.95790 0.52000 V 0
Fe3 0.33333 0.66667 0.95790 0.35000 Fe 0
Ti3 0.33333 0.66667 0.95790 0.11000 Ti 0
Al3 0.33333 0.66667 0.95790 0.02000 Al 0
O-H1 0.00000 0.00000 0.01530 1.00000 O 1
O2 0.33333 0.66667 0.75140 1.00000 O 0
O3 0.16810 -0.16810 0.23840 1.00000 O 0
O4 0.51810 -0.51810 0.00170 1.00000 O 0

loop_
_cod_changelog_entry_id
_cod_changelog_entry_author
_cod_changelog_entry_date
_cod_changelog_entry_text
1
;cod-tools version 3.8.0
Id: cif_guess_AMCSD_atom_types 9574 2023-05-10 09:00:05Z saulius
;
2023-05-10T18:46:52+03:00
;Derived atom types and hydrogen counts
from atom names that follow the AMCSD naming convention
(Wat == water, O-H == hydroxyl).
;

loop_
_cod_related_entry_id
_cod_related_entry_database
_cod_related_entry_code
1 AMCSD 0000911
